data_1540157
loop_
_publ_author_name
'Ivanov, V.'
'Vinokurova, L.'
'Szytula, A.'

_publ_section_title
;
 Influence of external pressure on magnetic phase transitions in Nd Ru2
 Ge2
;
_journal_name_full 'Journal of Magnetism and Magnetic Materials'
_journal_page_first L259
_journal_page_last L260
_journal_volume 110
_journal_year 1992
_chemical_formula_sum 'Ge2 Nd Ru2'
_chemical_name_systematic 'Nd Ru2 Ge2'
_space_group_IT_number 139
_symmetry_space_group_name_Hall '-I 4 2'
_symmetry_space_group_name_H-M 'I 4/m m m'
_cell_angle_alpha 90
_cell_angle_beta 90
_cell_angle_gamma 90
_cell_formula_units_Z 2
_cell_length_a 4.264
_cell_length_b 4.264
_cell_length_c 9.916
_cell_volume 180.290
_citation_journal_id_ASTM JMMMDC
_cod_data_source_file Ivanov_JMMMDC_1992_812.cif
_cod_data_source_block Ge2Nd1Ru2
_cod_original_cell_volume 180.2897
_cod_original_formula_sum 'Ge2 Nd1 Ru2'
_cod_database_code 1540157

loop_
_symmetry_equiv_pos_as_xyz
x,y,z
-y,x,z
-x,-y,z
y,-x,z
x,-y,-z
y,x,-z
-x,y,-z
-y,-x,-z
-x,-y,-z
y,-x,-z
x,y,-z
-y,x,-z
-x,y,z
-y,-x,z
x,-y,z
y,x,z
x+1/2,y+1/2,z+1/2
-y+1/2,x+1/2,z+1/2
-x+1/2,-y+1/2,z+1/2
y+1/2,-x+1/2,z+1/2
x+1/2,-y+1/2,-z+1/2
y+1/2,x+1/2,-z+1/2
-x+1/2,y+1/2,-z+1/2
-y+1/2,-x+1/2,-z+1/2
-x+1/2,-y+1/2,-z+1/2
y+1/2,-x+1/2,-z+1/2
x+1/2,y+1/2,-z+1/2
-y+1/2,x+1/2,-z+1/2
-x+1/2,y+1/2,z+1/2
-y+1/2,-x+1/2,z+1/2
x+1/2,-y+1/2,z+1/2
y+1/2,x+1/2,z+1/2

loop_
_atom_site_label
_atom_site_type_symbol
_atom_site_fract_x
_atom_site_fract_y
_atom_site_fract_z
_atom_site_occupancy
_atom_site_U_iso_or_equiv
Ru1 Ru 0 0.5 0.25 1 0.0
Ge1 Ge 0 0 0.38 1 0.0
Nd1 Nd 0 0 0 1 0.0
